data_7707031
loop_
_publ_author_name
'Zechovsk\'y, Jan'
'Mr\'ozek, Ond\<rej'
'Samsonov, Maksim'
'Jambor, Roman'
'R\%u\<Zi\<cka, Ale\<s'
'Dost\'al, Libor'

_publ_section_title
;
 Coordination capabilities of bis-(2-pyridyl)amides in the field of
 divalent germanium, tin and lead compounds.
;
_journal_issue 18
_journal_name_full 'Dalton transactions (Cambridge, England : 2003)'
_journal_page_first 6321
_journal_page_last 6332
_journal_paper_doi 10.1039/d1dt00717c
_journal_volume 50
_journal_year 2021
_chemical_formula_sum 'C36 H36 Ge Li N9'
_chemical_formula_weight 674.27
_space_group_crystal_system trigonal
_space_group_IT_number 161
_space_group_name_Hall 'R 3 -2"c'
_space_group_name_H-M_alt 'R 3 c :H'
_atom_sites_solution_hydrogens geom
_audit_creation_method SHELXL-2017/1
_audit_update_record
;
2020-09-21 deposited with the CCDC.	2021-03-29 downloaded from the CCDC.
;
_cell_angle_alpha 90
_cell_angle_beta 90
_cell_angle_gamma 120
_cell_formula_units_Z 6
_cell_length_a 12.0113(9)
_cell_length_b 12.0113(9)
_cell_length_c 41.778(3)
_cell_measurement_reflns_used 16052
_cell_measurement_temperature 150(2)
_cell_measurement_theta_max 27.5
_cell_measurement_theta_min 1
_cell_volume 5219.9(7)
_computing_cell_refinement 'APEX3 v2016.9-0 (Bruker AXS)'
_computing_data_collection 'Bruker Instrument Service vV6.2.3'
_computing_data_reduction 'SAINT V8.37A (Bruker AXS Inc., 2015)'
_computing_molecular_graphics 'SHELXL-2017/1 (Sheldrick, 2017)'
_computing_publication_material 'Bruker SHELXTL'
_computing_structure_refinement 'SHELXL-2017/1 (Sheldrick, 2017)'
_computing_structure_solution 'XT, VERSION 2014/5'
_diffrn_ambient_temperature 150(2)
_diffrn_detector_area_resol_mean 10.4167
_diffrn_measured_fraction_theta_full 0.997
_diffrn_measured_fraction_theta_max 0.996
_diffrn_measurement_device_type 'Bruker D8 - Venture'
_diffrn_measurement_method '\f and \w scans to fill the Ewald sphere'
_diffrn_radiation_type MoK\a
_diffrn_radiation_wavelength 0.71073
_diffrn_reflns_av_R_equivalents 0.0317
_diffrn_reflns_av_unetI/netI 0.0321
_diffrn_reflns_Laue_measured_fraction_full 0.997
_diffrn_reflns_Laue_measured_fraction_max 0.996
_diffrn_reflns_limit_h_max 14
_diffrn_reflns_limit_h_min -15
_diffrn_reflns_limit_k_max 15
_diffrn_reflns_limit_k_min -15
_diffrn_reflns_limit_l_max 53
_diffrn_reflns_limit_l_min -54
_diffrn_reflns_number 16052
_diffrn_reflns_point_group_measured_fraction_full 0.997
_diffrn_reflns_point_group_measured_fraction_max 0.996
_diffrn_reflns_theta_full 25.242
_diffrn_reflns_theta_max 27.526
_diffrn_reflns_theta_min 2.764
_diffrn_source 'sealed X-ray tube'
_exptl_absorpt_coefficient_mu 0.919
_exptl_absorpt_correction_T_max 0.7456
_exptl_absorpt_correction_T_min 0.6142
_exptl_absorpt_correction_type multi-scan
_exptl_absorpt_process_details
;
SADABS-2016/2 - Bruker AXS area detector
scaling and absorption correction
;
_exptl_crystal_colour yellow
_exptl_crystal_density_diffrn 1.287
_exptl_crystal_description block
_exptl_crystal_F_000 2100
_exptl_crystal_size_max 0.593
_exptl_crystal_size_mid 0.588
_exptl_crystal_size_min 0.478
_refine_diff_density_max 0.180
_refine_diff_density_min -0.275
_refine_diff_density_rms 0.040
_refine_ls_abs_structure_details
;
 Refined as an inversion twin.
;
_refine_ls_abs_structure_Flack 0.033(16)
_refine_ls_extinction_method none
_refine_ls_goodness_of_fit_ref 1.020
_refine_ls_hydrogen_treatment constr
_refine_ls_matrix_type full
_refine_ls_number_parameters 145
_refine_ls_number_reflns 2666
_refine_ls_number_restraints 145
_refine_ls_restrained_S_all 0.994
_refine_ls_R_factor_all 0.0301
_refine_ls_R_factor_gt 0.0250
_refine_ls_shift/su_max 0.031
_refine_ls_shift/su_mean 0.001
_refine_ls_structure_factor_coef Fsqd
_refine_ls_weighting_details 'w=1/[\s^2^(Fo^2^)+(0.0453P)^2^] where P=(Fo^2^+2Fc^2^)/3'
_refine_ls_weighting_scheme calc
_refine_ls_wR_factor_gt 0.0659
_refine_ls_wR_factor_ref 0.0681
_reflns_Friedel_coverage 0.995
_reflns_Friedel_fraction_full 0.997
_reflns_Friedel_fraction_max 0.996
_reflns_number_gt 2430
_reflns_number_total 2666
_reflns_threshold_expression 'I > 2\s(I)'
_cod_data_source_file d1dt00717c4.cif
_cod_data_source_block ld191111Ge1
_cod_depositor_comments 'Adding full bibliography for 7707027--7707037.cif.'
_cod_original_cell_volume 5219.9(9)
_cod_database_code 7707031
_shelx_shelxl_version_number 2017/1
_shelx_space_group_comment
;
The symmetry employed for this shelxl refinement is uniquely defined
by the following loop, which should always be used as a source of
symmetry information in preference to the above space-group names.
They are only intended as comments.
;
_exptl_absorpt_special_details
;
The ratio of minimum to maximum
apparent transmission was 0.824
;

loop_
_space_group_symop_operation_xyz
'x, y, z'
'-y, x-y, z'
'-x+y, -x, z'
'-y, -x, z+1/2'
'-x+y, y, z+1/2'
'x, x-y, z+1/2'
'x+2/3, y+1/3, z+1/3'
'-y+2/3, x-y+1/3, z+1/3'
'-x+y+2/3, -x+1/3, z+1/3'
'-y+2/3, -x+1/3, z+5/6'
'-x+y+2/3, y+1/3, z+5/6'
'x+2/3, x-y+1/3, z+5/6'
'x+1/3, y+2/3, z+2/3'
'-y+1/3, x-y+2/3, z+2/3'
'-x+y+1/3, -x+2/3, z+2/3'
'-y+1/3, -x+2/3, z+7/6'
'-x+y+1/3, y+2/3, z+7/6'
'x+1/3, x-y+2/3, z+7/6'

loop_
_atom_site_label
_atom_site_type_symbol
_atom_site_fract_x
_atom_site_fract_y
_atom_site_fract_z
_atom_site_U_iso_or_equiv
_atom_site_adp_type
_atom_site_occupancy
_atom_site_site_symmetry_order
_atom_site_calc_flag
_atom_site_refinement_flags_posn
_atom_site_refinement_flags_adp
_atom_site_refinement_flags_occupancy
_atom_site_disorder_assembly
_atom_site_disorder_group
Ge1 Ge 0.666667 0.333333 0.54009(2) 0.01893(13) Uani 1 3 d S T P . .
C1 C 0.6459(2) 0.5243(2) 0.49385(6) 0.0225(5) Uani 1 1 d . . . . .
N1 N 0.7252(2) 0.4938(2) 0.51195(5) 0.0212(5) Uani 1 1 d . . . . .
Li1 Li 0.666667 0.333333 0.4683(2) 0.0283(17) Uani 1 3 d S T P . .
N2 N 0.5956(2) 0.4546(2) 0.46723(5) 0.0245(5) Uani 1 1 d . . . . .
C2 C 0.5104(3) 0.4714(3) 0.45006(8) 0.0296(7) Uani 1 1 d . . . . .
C3 C 0.4772(3) 0.5622(4) 0.45808(10) 0.0372(8) Uani 1 1 d . . . . .
H3 H 0.418214 0.573639 0.445311 0.045 Uiso 1 1 calc R U . . .
N3 N 0.9025(2) 0.5545(2) 0.54312(5) 0.0264(5) Uani 1 1 d . . . . .
C4 C 0.5317(3) 0.6368(3) 0.48521(7) 0.0380(7) Uani 1 1 d . . . . .
H4 H 0.510751 0.700435 0.491220 0.046 Uiso 1 1 calc R U . . .
C5 C 0.6159(3) 0.6175(3) 0.50320(7) 0.0320(6) Uani 1 1 d . . . . .
H5 H 0.653627 0.667346 0.521897 0.038 Uiso 1 1 calc R U . . .
C7 C 0.8464(2) 0.5898(2) 0.52034(6) 0.0236(5) Uani 1 1 d . . . . .
C8 C 1.0213(3) 0.6385(3) 0.55303(7) 0.0341(7) Uani 1 1 d . . . . .
C9 C 1.0897(3) 0.7614(3) 0.54042(9) 0.0446(7) Uani 1 1 d . . . . .
H9 H 1.173604 0.820068 0.547996 0.054 Uiso 1 1 calc R U . . .
C10 C 1.0343(3) 0.7972(3) 0.51680(8) 0.0463(8) Uani 1 1 d . . . . .
H10 H 1.080413 0.880754 0.507682 0.056 Uiso 1 1 calc R U . . .
C11 C 0.9120(3) 0.7122(3) 0.50636(7) 0.0345(7) Uani 1 1 d . . . . .
H11 H 0.872811 0.735822 0.490024 0.041 Uiso 1 1 calc R U . . .
C12 C 1.0780(3) 0.5915(4) 0.57820(9) 0.0493(9) Uani 1 1 d . . . . .
H12A H 1.008543 0.522117 0.590535 0.074 Uiso 1 1 calc R U . . .
H12B H 1.132736 0.662528 0.592581 0.074 Uiso 1 1 calc R U . . .
H12C H 1.129528 0.559221 0.567849 0.074 Uiso 1 1 calc R U . . .
C6 C 0.4562(4) 0.3866(3) 0.42135(8) 0.0456(8) Uani 1 1 d . . . . .
H6A H 0.392646 0.403233 0.411016 0.068 Uiso 1 1 calc R U . . .
H6B H 0.414682 0.296346 0.427990 0.068 Uiso 1 1 calc R U . . .
H6C H 0.525552 0.404683 0.406220 0.068 Uiso 1 1 calc R U . . .

loop_
_atom_site_aniso_label
_atom_site_aniso_U_11
_atom_site_aniso_U_22
_atom_site_aniso_U_33
_atom_site_aniso_U_23
_atom_site_aniso_U_13
_atom_site_aniso_U_12
Ge1 0.01933(15) 0.01933(15) 0.0181(2) 0.000 0.000 0.00966(7)
C1 0.0231(12) 0.0188(12) 0.0234(12) 0.0032(9) 0.0017(10) 0.0090(10)
N1 0.0203(10) 0.0172(10) 0.0251(11) -0.0002(8) -0.0017(8) 0.0086(8)
Li1 0.027(3) 0.027(3) 0.031(4) 0.000 0.000 0.0136(13)
N2 0.0240(11) 0.0224(11) 0.0247(11) 0.0022(9) -0.0004(9) 0.0098(9)
C2 0.0267(14) 0.0314(16) 0.0277(17) 0.0060(11) -0.0034(11) 0.0123(13)
C3 0.0396(18) 0.0442(18) 0.0384(19) 0.0080(16) -0.0049(14) 0.0289(16)
N3 0.0194(10) 0.0242(11) 0.0314(12) -0.0053(10) -0.0022(9) 0.0077(8)
C4 0.0485(19) 0.0424(18) 0.0380(16) 0.0039(14) -0.0025(14) 0.0339(16)
C5 0.0452(17) 0.0300(14) 0.0282(14) -0.0013(11) -0.0030(12) 0.0245(13)
C7 0.0214(13) 0.0180(12) 0.0281(13) -0.0053(10) 0.0029(10) 0.0074(11)
C8 0.0245(13) 0.0359(16) 0.0359(16) -0.0100(12) -0.0018(11) 0.0106(12)
C9 0.0251(16) 0.0371(18) 0.0526(17) -0.0098(16) -0.0038(16) 0.0013(11)
C10 0.0374(17) 0.0252(15) 0.056(2) 0.0026(14) 0.0093(15) 0.0006(13)
C11 0.0330(16) 0.0256(14) 0.0372(16) 0.0048(12) 0.0051(13) 0.0088(13)
C12 0.0333(18) 0.057(2) 0.052(2) -0.0090(18) -0.0161(15) 0.0182(18)
C6 0.051(2) 0.050(2) 0.0322(15) -0.0023(14) -0.0156(14) 0.0220(17)

loop_
_atom_type_symbol
_atom_type_description
_atom_type_scat_dispersion_real
_atom_type_scat_dispersion_imag
_atom_type_scat_source
C C 0.0033 0.0016 'International Tables Vol C Tables 4.2.6.8 and 6.1.1.4'
H H 0.0000 0.0000 'International Tables Vol C Tables 4.2.6.8 and 6.1.1.4'
Ge Ge 0.1547 1.8001 'International Tables Vol C Tables 4.2.6.8 and 6.1.1.4'
Li Li -0.0003 0.0001 'International Tables Vol C Tables 4.2.6.8 and 6.1.1.4'
N N 0.0061 0.0033 'International Tables Vol C Tables 4.2.6.8 and 6.1.1.4'

loop_
_geom_angle_atom_site_label_1
_geom_angle_atom_site_label_2
_geom_angle_atom_site_label_3
_geom_angle
_geom_angle_site_symmetry_1
_geom_angle_site_symmetry_3
_geom_angle_publ_flag
N1 Ge1 N1 90.59(9) 3_665 2_655 ?
N1 Ge1 N1 90.59(9) 3_665 . ?
N1 Ge1 N1 90.59(9) 2_655 . ?
N1 Ge1 Li1 55.16(6) 3_665 . ?
N1 Ge1 Li1 55.16(6) 2_655 . ?
N1 Ge1 Li1 55.15(6) . . ?
N2 C1 C5 121.2(2) . . ?
N2 C1 N1 115.9(2) . . ?
C5 C1 N1 122.8(2) . . ?
N2 C1 Li1 48.2(2) . . ?
C5 C1 Li1 169.2(2) . . ?
N1 C1 Li1 67.7(2) . . ?
C7 N1 C1 119.4(2) . . ?
C7 N1 Ge1 111.22(17) . . ?
C1 N1 Ge1 126.50(17) . . ?
C7 N1 Li1 127.39(17) . . ?
C1 N1 Li1 80.87(17) . . ?
Ge1 N1 Li1 82.02(16) . . ?
N2 Li1 N2 119.95(2) . 3_665 ?
N2 Li1 N2 119.95(2) . 2_655 ?
N2 Li1 N2 119.95(2) 3_665 2_655 ?
N2 Li1 N1 61.06(15) . . ?
N2 Li1 N1 82.45(19) 3_665 . ?
N2 Li1 N1 131.7(4) 2_655 . ?
N2 Li1 N1 131.7(4) . 3_665 ?
N2 Li1 N1 61.06(15) 3_665 3_665 ?
N2 Li1 N1 82.45(19) 2_655 3_665 ?
N1 Li1 N1 72.1(2) . 3_665 ?
N2 Li1 N1 82.45(19) . 2_655 ?
N2 Li1 N1 131.7(4) 3_665 2_655 ?
N2 Li1 N1 61.06(15) 2_655 2_655 ?
N1 Li1 N1 72.1(2) . 2_655 ?
N1 Li1 N1 72.1(2) 3_665 2_655 ?
N2 Li1 C1 132.2(2) . 3_665 ?
N2 Li1 C1 29.62(11) 3_665 3_665 ?
N2 Li1 C1 103.02(15) 2_655 3_665 ?
N1 Li1 C1 75.28(19) . 3_665 ?
N1 Li1 C1 31.44(10) 3_665 3_665 ?
N1 Li1 C1 102.8(3) 2_655 3_665 ?
N2 Li1 C1 29.62(11) . . ?
N2 Li1 C1 103.02(15) 3_665 . ?
N2 Li1 C1 132.2(2) 2_655 . ?
N1 Li1 C1 31.44(9) . . ?
N1 Li1 C1 102.8(3) 3_665 . ?
N1 Li1 C1 75.28(19) 2_655 . ?
C1 Li1 C1 104.9(2) 3_665 . ?
N2 Li1 C1 103.02(15) . 2_655 ?
N2 Li1 C1 132.2(2) 3_665 2_655 ?
N2 Li1 C1 29.62(11) 2_655 2_655 ?
N1 Li1 C1 102.8(3) . 2_655 ?
N1 Li1 C1 75.28(19) 3_665 2_655 ?
N1 Li1 C1 31.44(9) 2_655 2_655 ?
C1 Li1 C1 104.9(2) 3_665 2_655 ?
C1 Li1 C1 104.9(2) . 2_655 ?
N2 Li1 Ge1 91.3(3) . . ?
N2 Li1 Ge1 91.3(3) 3_665 . ?
N2 Li1 Ge1 91.3(3) 2_655 . ?
N1 Li1 Ge1 42.82(15) . . ?
N1 Li1 Ge1 42.82(15) 3_665 . ?
N1 Li1 Ge1 42.82(15) 2_655 . ?
C1 Li1 Ge1 66.28(19) 3_665 . ?
C1 Li1 Ge1 66.29(19) . . ?
C1 Li1 Ge1 66.28(19) 2_655 . ?
C1 N2 C2 119.2(3) . . ?
C1 N2 Li1 102.1(3) . . ?
C2 N2 Li1 138.3(3) . . ?
N2 C2 C3 122.2(3) . . ?
N2 C2 C6 115.5(3) . . ?
C3 C2 C6 122.3(3) . . ?
C2 C3 C4 118.7(3) . . ?
C2 C3 H3 120.7 . . ?
C4 C3 H3 120.7 . . ?
C8 N3 C7 119.5(2) . . ?
C5 C4 C3 119.2(3) . . ?
C5 C4 H4 120.4 . . ?
C3 C4 H4 120.4 . . ?
C4 C5 C1 119.5(3) . . ?
C4 C5 H5 120.3 . . ?
C1 C5 H5 120.3 . . ?
N3 C7 N1 113.7(2) . . ?
N3 C7 C11 121.0(2) . . ?
N1 C7 C11 125.3(3) . . ?
N3 C8 C9 121.8(3) . . ?
N3 C8 C12 116.4(3) . . ?
C9 C8 C12 121.8(3) . . ?
C10 C9 C8 119.0(3) . . ?
C10 C9 H9 120.5 . . ?
C8 C9 H9 120.5 . . ?
C9 C10 C11 120.0(3) . . ?
C9 C10 H10 120.0 . . ?
C11 C10 H10 120.0 . . ?
C10 C11 C7 118.6(3) . . ?
C10 C11 H11 120.7 . . ?
C7 C11 H11 120.7 . . ?
C8 C12 H12A 109.5 . . ?
C8 C12 H12B 109.5 . . ?
H12A C12 H12B 109.5 . . ?
C8 C12 H12C 109.5 . . ?
H12A C12 H12C 109.5 . . ?
H12B C12 H12C 109.5 . . ?
C2 C6 H6A 109.5 . . ?
C2 C6 H6B 109.5 . . ?
H6A C6 H6B 109.5 . . ?
C2 C6 H6C 109.5 . . ?
H6A C6 H6C 109.5 . . ?
H6B C6 H6C 109.5 . . ?

loop_
_geom_bond_atom_site_label_1
_geom_bond_atom_site_label_2
_geom_bond_distance
_geom_bond_site_symmetry_2
_geom_bond_publ_flag
Ge1 N1 2.058(2) 3_665 ?
Ge1 N1 2.058(2) 2_655 ?
Ge1 N1 2.058(2) . ?
Ge1 Li1 2.999(9) . ?
C1 N2 1.341(3) . ?
C1 C5 1.392(4) . ?
C1 N1 1.401(3) . ?
C1 Li1 2.652(4) . ?
N1 C7 1.376(3) . ?
N1 Li1 2.485(7) . ?
Li1 N2 2.024(2) . ?
Li1 N2 2.024(2) 3_665 ?
Li1 N2 2.024(3) 2_655 ?
N2 C2 1.344(4) . ?
C2 C3 1.378(6) . ?
C2 C6 1.496(5) . ?
C3 C4 1.389(5) . ?
C3 H3 0.9500 . ?
N3 C8 1.336(4) . ?
N3 C7 1.351(4) . ?
C4 C5 1.370(4) . ?
C4 H4 0.9500 . ?
C5 H5 0.9500 . ?
C7 C11 1.402(4) . ?
C8 C9 1.385(5) . ?
C8 C12 1.508(5) . ?
C9 C10 1.374(6) . ?
C9 H9 0.9500 . ?
C10 C11 1.375(5) . ?
C10 H10 0.9500 . ?
C11 H11 0.9500 . ?
C12 H12A 0.9800 . ?
C12 H12B 0.9800 . ?
C12 H12C 0.9800 . ?
C6 H6A 0.9800 . ?
C6 H6B 0.9800 . ?
C6 H6C 0.9800 . ?
